data_7105056
loop_
_publ_author_name
'Gopinath, Pushparathinam'
'Nilaya, Surapaneni'
'Debi, Tripathy Ranjan'
'Ramkumar, Venkatachalam'
'Muraleedharan, Kannoth Manheri'

_publ_section_title
;
 As many as six tandem reactions in one step! Unprecedented formation
 of highly functionalized benzothiophenes.
;
_journal_issue 46
_journal_name_full 'Chemical communications (Cambridge, England)'
_journal_page_first 7131
_journal_page_last 7133
_journal_paper_doi 10.1039/b914424b
_journal_year 2009
_chemical_formula_sum 'C13 H12 O4 S'
_chemical_formula_weight 264.29
_chemical_name_systematic
;

?

;
_space_group_IT_number 2
_symmetry_cell_setting triclinic
_symmetry_space_group_name_Hall '-P 1'
_symmetry_space_group_name_H-M 'P -1'
_atom_sites_solution_hydrogens geom
_atom_sites_solution_primary direct
_atom_sites_solution_secondary difmap
_audit_creation_method SHELXL-97
_cell_angle_alpha 90.151(2)
_cell_angle_beta 106.357(2)
_cell_angle_gamma 105.808(2)
_cell_formula_units_Z 2
_cell_length_a 8.4664(3)
_cell_length_b 8.7330(4)
_cell_length_c 9.3615(4)
_cell_measurement_reflns_used 5452
_cell_measurement_temperature 298(2)
_cell_measurement_theta_max 28.25
_cell_measurement_theta_min 2.25
_cell_volume 636.66(5)
_computing_cell_refinement APEXII,Bruker,2004
_computing_data_collection APEXII,Bruker,2004
_computing_data_reduction 'SAINT PLUS ,Bruker,2004'
_computing_molecular_graphics 'ORTEP-3 (Farrugia, 1997)'
_computing_publication_material 'SHELXL-97 (Sheldrick, 1997)'
_computing_structure_refinement 'SHELXL-97 (Sheldrick, 1997)'
_computing_structure_solution 'SHELXS-97 (Sheldrick, 1997)'
_diffrn_ambient_temperature 298(2)
_diffrn_measured_fraction_theta_full 0.925
_diffrn_measured_fraction_theta_max 0.925
_diffrn_measurement_device_type 'Bruker ApexII CCD area detector'
_diffrn_measurement_method 'phi and omega scans'
_diffrn_radiation_monochromator graphite
_diffrn_radiation_source 'fine-focus sealed tube'
_diffrn_radiation_type MoK\a
_diffrn_radiation_wavelength 0.71073
_diffrn_reflns_av_R_equivalents 0.0199
_diffrn_reflns_av_sigmaI/netI 0.0198
_diffrn_reflns_limit_h_max 11
_diffrn_reflns_limit_h_min -11
_diffrn_reflns_limit_k_max 10
_diffrn_reflns_limit_k_min -11
_diffrn_reflns_limit_l_max 12
_diffrn_reflns_limit_l_min -12
_diffrn_reflns_number 8096
_diffrn_reflns_theta_full 28.28
_diffrn_reflns_theta_max 28.28
_diffrn_reflns_theta_min 2.28
_exptl_absorpt_coefficient_mu 0.257
_exptl_absorpt_correction_T_max 0.9086
_exptl_absorpt_correction_T_min 0.8930
_exptl_absorpt_correction_type multi-scan
_exptl_absorpt_process_details 'SADABS (Bruker, 1999)'
_exptl_crystal_colour colourless
_exptl_crystal_density_diffrn 1.379
_exptl_crystal_density_method 'not measured'
_exptl_crystal_description Rectangular
_exptl_crystal_F_000 276
_exptl_crystal_size_max 0.45
_exptl_crystal_size_mid 0.42
_exptl_crystal_size_min 0.38
_refine_diff_density_max 0.293
_refine_diff_density_min -0.219
_refine_diff_density_rms 0.039
_refine_ls_extinction_method none
_refine_ls_goodness_of_fit_ref 1.068
_refine_ls_hydrogen_treatment constr
_refine_ls_matrix_type full
_refine_ls_number_parameters 165
_refine_ls_number_reflns 2929
_refine_ls_number_restraints 0
_refine_ls_restrained_S_all 1.068
_refine_ls_R_factor_all 0.0395
_refine_ls_R_factor_gt 0.0330
_refine_ls_shift/su_max 0.000
_refine_ls_shift/su_mean 0.000
_refine_ls_structure_factor_coef Fsqd
_refine_ls_weighting_details 'calc w=1/[\s^2^(Fo^2^)+(0.0496P)^2^+0.1375P] where P=(Fo^2^+2Fc^2^)/3'
_refine_ls_weighting_scheme calc
_refine_ls_wR_factor_gt 0.0904
_refine_ls_wR_factor_ref 0.0967
_reflns_number_gt 2554
_reflns_number_total 2929
_reflns_threshold_expression >2sigma(I)
_cod_data_source_file b914424b.txt
_cod_data_source_block 155B
_cod_depositor_comments
;
The following automatic conversions were performed:
'_symmetry_cell_setting' value 'Triclinic' changed to 'triclinic'
according to '/home/saulius/struct/CIF-dictionaries/cif_core.dic'
dictionary named 'cif_core.dic' version 2.4.1 from 2010-06-29.

Automatic conversion script
Id: cif_fix_enum 1527 2010-12-29 10:47:43Z saulius 
;
_cod_original_sg_symbol_H-M P-1
_cod_database_code 7105056

loop_
_symmetry_equiv_pos_as_xyz
'x, y, z'
'-x, -y, -z'

loop_
_atom_site_label
_atom_site_type_symbol
_atom_site_fract_x
_atom_site_fract_y
_atom_site_fract_z
_atom_site_U_iso_or_equiv
_atom_site_adp_type
_atom_site_occupancy
_atom_site_symmetry_multiplicity
_atom_site_calc_flag
_atom_site_refinement_flags
_atom_site_disorder_assembly
_atom_site_disorder_group
C1 C 0.37594(18) 0.60169(17) 0.54592(16) 0.0419(3) Uani 1 1 d . . .
H1 H 0.3791 0.6192 0.4487 0.050 Uiso 1 1 calc R . .
C2 C 0.4977(2) 0.69608(18) 0.66547(18) 0.0494(4) Uani 1 1 d . . .
H2 H 0.5859 0.7776 0.6489 0.059 Uiso 1 1 calc R . .
C3 C 0.4923(2) 0.67244(19) 0.81206(18) 0.0501(4) Uani 1 1 d . . .
H3 H 0.5769 0.7383 0.8910 0.060 Uiso 1 1 calc R . .
C4 C 0.36421(18) 0.55383(18) 0.84122(15) 0.0425(3) Uani 1 1 d . . .
H4 H 0.3603 0.5400 0.9388 0.051 Uiso 1 1 calc R . .
C5 C 0.23946(16) 0.45382(15) 0.72149(14) 0.0340(3) Uani 1 1 d . . .
C6 C 0.09706(17) 0.32218(16) 0.72208(13) 0.0346(3) Uani 1 1 d . . .
C7 C 0.00178(16) 0.24948(16) 0.58436(14) 0.0353(3) Uani 1 1 d . . .
C8 C 0.24659(16) 0.47798(15) 0.57460(14) 0.0341(3) Uani 1 1 d . . .
C9 C -0.0586(2) 0.29809(19) 0.89841(16) 0.0465(3) Uani 1 1 d . . .
C10 C -0.0748(3) 0.2146(3) 1.0345(2) 0.0738(6) Uani 1 1 d . . .
H10A H -0.1458 0.2556 1.0790 0.111 Uiso 1 1 calc R . .
H10B H 0.0370 0.2322 1.1048 0.111 Uiso 1 1 calc R . .
H10C H -0.1259 0.1021 1.0073 0.111 Uiso 1 1 calc R . .
C11 C -0.15110(18) 0.11031(16) 0.55064(15) 0.0384(3) Uani 1 1 d . . .
C12 C -0.36249(19) -0.07114(18) 0.35764(16) 0.0443(3) Uani 1 1 d . . .
H12A H -0.4542 -0.0480 0.3888 0.053 Uiso 1 1 calc R . .
H12B H -0.3411 -0.1666 0.4017 0.053 Uiso 1 1 calc R . .
C13 C -0.4113(2) -0.0951(2) 0.19086(18) 0.0588(4) Uani 1 1 d . . .
H13A H -0.4388 -0.0022 0.1485 0.088 Uiso 1 1 calc R . .
H13B H -0.5095 -0.1867 0.1558 0.088 Uiso 1 1 calc R . .
H13C H -0.3171 -0.1117 0.1613 0.088 Uiso 1 1 calc R . .
O1 O 0.07342(13) 0.26864(12) 0.85545(10) 0.0426(2) Uani 1 1 d . . .
O2 O -0.14236(18) 0.37896(18) 0.83372(14) 0.0670(4) Uani 1 1 d . . .
O3 O -0.21736(15) 0.04832(14) 0.64191(12) 0.0565(3) Uani 1 1 d . . .
O4 O -0.20758(13) 0.06270(12) 0.40476(11) 0.0438(2) Uani 1 1 d . . .
S1 S 0.08131(4) 0.34074(4) 0.44460(3) 0.03783(12) Uani 1 1 d . . .

loop_
_atom_site_aniso_label
_atom_site_aniso_U_11
_atom_site_aniso_U_22
_atom_site_aniso_U_33
_atom_site_aniso_U_23
_atom_site_aniso_U_13
_atom_site_aniso_U_12
C1 0.0441(7) 0.0408(7) 0.0436(7) 0.0088(6) 0.0195(6) 0.0094(6)
C2 0.0472(8) 0.0407(8) 0.0570(9) 0.0037(7) 0.0194(7) 0.0027(6)
C3 0.0458(8) 0.0468(8) 0.0462(8) -0.0050(6) 0.0054(6) 0.0030(6)
C4 0.0434(7) 0.0465(8) 0.0328(6) 0.0022(6) 0.0066(6) 0.0101(6)
C5 0.0348(6) 0.0360(6) 0.0316(6) 0.0045(5) 0.0088(5) 0.0120(5)
C6 0.0369(6) 0.0403(7) 0.0288(6) 0.0081(5) 0.0118(5) 0.0124(5)
C7 0.0353(6) 0.0389(7) 0.0318(6) 0.0054(5) 0.0117(5) 0.0087(5)
C8 0.0348(6) 0.0359(6) 0.0328(6) 0.0045(5) 0.0108(5) 0.0111(5)
C9 0.0505(8) 0.0530(9) 0.0344(7) -0.0003(6) 0.0178(6) 0.0066(7)
C10 0.0888(15) 0.0964(15) 0.0504(10) 0.0233(10) 0.0423(10) 0.0268(12)
C11 0.0391(7) 0.0382(7) 0.0364(7) 0.0013(5) 0.0122(5) 0.0073(5)
C12 0.0397(7) 0.0434(8) 0.0431(7) -0.0035(6) 0.0104(6) 0.0028(6)
C13 0.0586(10) 0.0614(11) 0.0435(8) -0.0060(7) 0.0041(7) 0.0076(8)
O1 0.0449(5) 0.0537(6) 0.0302(5) 0.0111(4) 0.0138(4) 0.0125(4)
O2 0.0741(8) 0.0880(9) 0.0571(7) 0.0156(7) 0.0300(6) 0.0415(8)
O3 0.0598(7) 0.0553(7) 0.0429(6) -0.0016(5) 0.0225(5) -0.0101(5)
O4 0.0417(5) 0.0467(6) 0.0355(5) -0.0020(4) 0.0115(4) 0.0003(4)
S1 0.04021(19) 0.0436(2) 0.02737(17) 0.00256(13) 0.01118(13) 0.00684(14)

loop_
_atom_type_symbol
_atom_type_description
_atom_type_scat_dispersion_real
_atom_type_scat_dispersion_imag
_atom_type_scat_source
C C 0.0033 0.0016 'International Tables Vol C Tables 4.2.6.8 and 6.1.1.4'
H H 0.0000 0.0000 'International Tables Vol C Tables 4.2.6.8 and 6.1.1.4'
O O 0.0106 0.0060 'International Tables Vol C Tables 4.2.6.8 and 6.1.1.4'
S S 0.1246 0.1234 'International Tables Vol C Tables 4.2.6.8 and 6.1.1.4'

loop_
_geom_angle_atom_site_label_1
_geom_angle_atom_site_label_2
_geom_angle_atom_site_label_3
_geom_angle
_geom_angle_site_symmetry_1
_geom_angle_site_symmetry_3
_geom_angle_publ_flag
C2 C1 C8 117.97(13) . . ?
C2 C1 H1 121.0 . . ?
C8 C1 H1 121.0 . . ?
C1 C2 C3 121.43(14) . . ?
C1 C2 H2 119.3 . . ?
C3 C2 H2 119.3 . . ?
C4 C3 C2 121.08(14) . . ?
C4 C3 H3 119.5 . . ?
C2 C3 H3 119.5 . . ?
C3 C4 C5 118.79(13) . . ?
C3 C4 H4 120.6 . . ?
C5 C4 H4 120.6 . . ?
C4 C5 C8 119.69(12) . . ?
C4 C5 C6 129.67(12) . . ?
C8 C5 C6 110.64(11) . . ?
C7 C6 O1 124.99(12) . . ?
C7 C6 C5 114.24(11) . . ?
O1 C6 C5 120.48(11) . . ?
C6 C7 C11 126.38(12) . . ?
C6 C7 S1 111.84(10) . . ?
C11 C7 S1 121.78(10) . . ?
C1 C8 C5 121.01(12) . . ?
C1 C8 S1 127.01(10) . . ?
C5 C8 S1 111.98(10) . . ?
O2 C9 O1 122.96(13) . . ?
O2 C9 C10 127.61(16) . . ?
O1 C9 C10 109.43(14) . . ?
C9 C10 H10A 109.5 . . ?
C9 C10 H10B 109.5 . . ?
H10A C10 H10B 109.5 . . ?
C9 C10 H10C 109.5 . . ?
H10A C10 H10C 109.5 . . ?
H10B C10 H10C 109.5 . . ?
O3 C11 O4 124.46(13) . . ?
O3 C11 C7 124.51(13) . . ?
O4 C11 C7 111.02(11) . . ?
O4 C12 C13 106.98(13) . . ?
O4 C12 H12A 110.3 . . ?
C13 C12 H12A 110.3 . . ?
O4 C12 H12B 110.3 . . ?
C13 C12 H12B 110.3 . . ?
H12A C12 H12B 108.6 . . ?
C12 C13 H13A 109.5 . . ?
C12 C13 H13B 109.5 . . ?
H13A C13 H13B 109.5 . . ?
C12 C13 H13C 109.5 . . ?
H13A C13 H13C 109.5 . . ?
H13B C13 H13C 109.5 . . ?
C9 O1 C6 118.04(11) . . ?
C11 O4 C12 115.78(11) . . ?
C8 S1 C7 91.29(6) . . ?

loop_
_geom_bond_atom_site_label_1
_geom_bond_atom_site_label_2
_geom_bond_distance
_geom_bond_site_symmetry_2
_geom_bond_publ_flag
C1 C2 1.370(2) . ?
C1 C8 1.4004(18) . ?
C1 H1 0.9300 . ?
C2 C3 1.400(2) . ?
C2 H2 0.9300 . ?
C3 C4 1.371(2) . ?
C3 H3 0.9300 . ?
C4 C5 1.4001(19) . ?
C4 H4 0.9300 . ?
C5 C8 1.4072(17) . ?
C5 C6 1.4226(18) . ?
C6 C7 1.3590(18) . ?
C6 O1 1.3822(14) . ?
C7 C11 1.4707(19) . ?
C7 S1 1.7348(13) . ?
C8 S1 1.7306(13) . ?
C9 O2 1.1837(19) . ?
C9 O1 1.3738(18) . ?
C9 C10 1.491(2) . ?
C10 H10A 0.9600 . ?
C10 H10B 0.9600 . ?
C10 H10C 0.9600 . ?
C11 O3 1.2020(16) . ?
C11 O4 1.3369(16) . ?
C12 O4 1.4551(17) . ?
C12 C13 1.497(2) . ?
C12 H12A 0.9700 . ?
C12 H12B 0.9700 . ?
C13 H13A 0.9600 . ?
C13 H13B 0.9600 . ?
C13 H13C 0.9600 . ?

loop_
_geom_torsion_atom_site_label_1
_geom_torsion_atom_site_label_2
_geom_torsion_atom_site_label_3
_geom_torsion_atom_site_label_4
_geom_torsion
_geom_torsion_site_symmetry_1
_geom_torsion_site_symmetry_2
_geom_torsion_site_symmetry_3
_geom_torsion_site_symmetry_4
_geom_torsion_publ_flag
C8 C1 C2 C3 -1.2(2) . . . . ?
C1 C2 C3 C4 -0.2(3) . . . . ?
C2 C3 C4 C5 1.2(2) . . . . ?
C3 C4 C5 C8 -0.8(2) . . . . ?
C3 C4 C5 C6 178.83(14) . . . . ?
C4 C5 C6 C7 -179.27(13) . . . . ?
C8 C5 C6 C7 0.37(16) . . . . ?
C4 C5 C6 O1 -5.0(2) . . . . ?
C8 C5 C6 O1 174.61(11) . . . . ?
O1 C6 C7 C11 5.5(2) . . . . ?
C5 C6 C7 C11 179.43(13) . . . . ?
O1 C6 C7 S1 -174.49(10) . . . . ?
C5 C6 C7 S1 -0.56(15) . . . . ?
C2 C1 C8 C5 1.5(2) . . . . ?
C2 C1 C8 S1 -178.74(11) . . . . ?
C4 C5 C8 C1 -0.6(2) . . . . ?
C6 C5 C8 C1 179.74(12) . . . . ?
C4 C5 C8 S1 179.67(10) . . . . ?
C6 C5 C8 S1 -0.02(14) . . . . ?
C6 C7 C11 O3 4.5(2) . . . . ?
S1 C7 C11 O3 -175.49(12) . . . . ?
C6 C7 C11 O4 -176.03(12) . . . . ?
S1 C7 C11 O4 3.96(17) . . . . ?
O2 C9 O1 C6 -7.0(2) . . . . ?
C10 C9 O1 C6 173.33(14) . . . . ?
C7 C6 O1 C9 -78.31(17) . . . . ?
C5 C6 O1 C9 108.11(15) . . . . ?
O3 C11 O4 C12 1.6(2) . . . . ?
C7 C11 O4 C12 -177.89(11) . . . . ?
C13 C12 O4 C11 175.10(13) . . . . ?
C1 C8 S1 C7 -179.98(13) . . . . ?
C5 C8 S1 C7 -0.24(10) . . . . ?
C6 C7 S1 C8 0.46(11) . . . . ?
C11 C7 S1 C8 -179.53(12) . . . . ?

loop_
_cod_related_entry_id
_cod_related_entry_database
_cod_related_entry_code
1 ChemSpider 10375844
